data_7026422
loop_
_publ_author_name
'Zhang, Qian'
'He, Lisi'
'Liu, Jun-Min'
'Wang, Wei'
'Zhang, Jianyong'
'Su, Cheng-Yong'

_publ_section_title
;
 Pd2L2 metallacycles as molecular containers for small molecules.
;
_journal_issue 46
_journal_name_full 'Dalton transactions (Cambridge, England : 2003)'
_journal_page_first 11171
_journal_page_last 11179
_journal_paper_doi 10.1039/c0dt00406e
_journal_volume 39
_journal_year 2010
_chemical_formula_sum 'C66 H78 Cl8 N10 Pd2'
_chemical_formula_weight 1507.78
_chemical_name_systematic
;
?
;
_space_group_IT_number 14
_symmetry_cell_setting monoclinic
_symmetry_space_group_name_Hall '-P 2ybc'
_symmetry_space_group_name_H-M 'P 1 21/c 1'
_atom_sites_solution_hydrogens geom
_atom_sites_solution_primary direct
_atom_sites_solution_secondary difmap
_audit_creation_method SHELXL-97
_cell_angle_alpha 90.00
_cell_angle_beta 101.7330(10)
_cell_angle_gamma 90.00
_cell_formula_units_Z 4
_cell_length_a 14.0928(8)
_cell_length_b 14.3947(8)
_cell_length_c 34.027(2)
_cell_measurement_temperature 150(2)
_cell_volume 6758.5(7)
_computing_structure_refinement 'SHELXL-97 (Sheldrick, 1997)'
_computing_structure_solution 'SHELXS-97 (Sheldrick, 1990)'
_diffrn_ambient_temperature 150(2)
_diffrn_measured_fraction_theta_full 0.989
_diffrn_measured_fraction_theta_max 0.989
_diffrn_measurement_device_type APEX
_diffrn_measurement_method '\w scan'
_diffrn_radiation_monochromator graphite
_diffrn_radiation_source 'fine-focus sealed tube'
_diffrn_radiation_type MoK\a
_diffrn_radiation_wavelength 0.71073
_diffrn_reflns_av_R_equivalents 0.0315
_diffrn_reflns_av_sigmaI/netI 0.0380
_diffrn_reflns_limit_h_max 16
_diffrn_reflns_limit_h_min -17
_diffrn_reflns_limit_k_max 16
_diffrn_reflns_limit_k_min -18
_diffrn_reflns_limit_l_max 42
_diffrn_reflns_limit_l_min -42
_diffrn_reflns_number 39794
_diffrn_reflns_theta_full 26.50
_diffrn_reflns_theta_max 26.50
_diffrn_reflns_theta_min 2.05
_exptl_absorpt_coefficient_mu 0.897
_exptl_absorpt_correction_T_max 0.8273
_exptl_absorpt_correction_T_min 0.7875
_exptl_absorpt_correction_type multi-scan
_exptl_absorpt_process_details SADABS
_exptl_crystal_colour Yellow
_exptl_crystal_density_diffrn 1.482
_exptl_crystal_density_method 'not measured'
_exptl_crystal_description Block
_exptl_crystal_F_000 3088
_exptl_crystal_size_max 0.28
_exptl_crystal_size_mid 0.26
_exptl_crystal_size_min 0.22
_refine_diff_density_max 0.924
_refine_diff_density_min -1.208
_refine_diff_density_rms 0.101
_refine_ls_extinction_method none
_refine_ls_goodness_of_fit_ref 1.025
_refine_ls_hydrogen_treatment constr
_refine_ls_matrix_type full
_refine_ls_number_parameters 823
_refine_ls_number_reflns 13853
_refine_ls_number_restraints 184
_refine_ls_restrained_S_all 1.069
_refine_ls_R_factor_all 0.0537
_refine_ls_R_factor_gt 0.0466
_refine_ls_shift/su_max 0.030
_refine_ls_shift/su_mean 0.001
_refine_ls_structure_factor_coef Fsqd
_refine_ls_weighting_details 'calc w=1/[\s^2^(Fo^2^)+(0.0560P)^2^+16.0506P] where P=(Fo^2^+2Fc^2^)/3'
_refine_ls_weighting_scheme calc
_refine_ls_wR_factor_gt 0.1149
_refine_ls_wR_factor_ref 0.1191
_reflns_number_gt 12240
_reflns_number_total 13853
_reflns_threshold_expression >2sigma(I)
_cod_data_source_file c0dt00406e.txt
_cod_data_source_block 3
_cod_depositor_comments
;
The following automatic conversions were performed:

'_symmetry_cell_setting' value 'Monoclinic' changed to 'monoclinic'
according to /home/saulius/struct/CIF-dictionaries/cif_core.dic
dictionary named 'cif_core.dic' version 2.4.2 from
2011-04-26.

'_exptl_absorpt_correction_type' value 'Multi-scan'
changed to 'multi-scan' according to
/home/saulius/struct/CIF-dictionaries/cif_core.dic dictionary named
'cif_core.dic' version 2.4.2 from 2011-04-26.

Automatic conversion script
Id: cif_fix_values 1891 2012-01-12 08:04:46Z andrius 
;
_cod_original_cell_volume 6758.6(7)
_cod_original_sg_symbol_H-M P2(1)/c
_cod_database_code 7026422

loop_
_symmetry_equiv_pos_as_xyz
'x, y, z'
'-x, y+1/2, -z+1/2'
'-x, -y, -z'
'x, -y-1/2, z-1/2'

loop_
_atom_site_label
_atom_site_type_symbol
_atom_site_fract_x
_atom_site_fract_y
_atom_site_fract_z
_atom_site_U_iso_or_equiv
_atom_site_adp_type
_atom_site_occupancy
_atom_site_symmetry_multiplicity
_atom_site_calc_flag
_atom_site_refinement_flags
_atom_site_disorder_assembly
_atom_site_disorder_group
Pd1 Pd 0.309117(19) 0.237470(18) 1.035155(8) 0.01829(8) Uani 1 1 d . . .
Pd2 Pd 0.067492(18) 0.305316(19) 0.802195(8) 0.01911(8) Uani 1 1 d . . .
N1 N 0.1925(2) 0.2656(2) 0.78829(9) 0.0225(6) Uani 1 1 d . . .
N2 N 0.3496(2) 0.2560(2) 0.78963(9) 0.0223(6) Uani 1 1 d . . .
N3 N 0.4393(2) 0.2745(2) 1.02489(9) 0.0211(6) Uani 1 1 d . . .
N4 N 0.5551(2) 0.3348(2) 0.99739(8) 0.0203(6) Uani 1 1 d . . .
N5 N -0.0611(2) 0.3404(2) 0.81446(9) 0.0218(6) Uani 1 1 d . . .
N6 N -0.1903(2) 0.3227(2) 0.84122(8) 0.0208(6) Uani 1 1 d . . .
Cl1 Cl 0.11396(7) 0.45828(6) 0.80192(3) 0.0270(2) Uani 1 1 d . . .
Cl2 Cl 0.02440(8) 0.15240(7) 0.80423(4) 0.0457(3) Uani 1 1 d . . .
Cl3 Cl 0.25105(7) 0.38201(6) 1.01470(3) 0.0298(2) Uani 1 1 d . . .
Cl4 Cl 0.36582(7) 0.08928(7) 1.05212(3) 0.0334(2) Uani 1 1 d . . .
N8 N 0.1817(2) 0.2054(2) 1.04953(9) 0.0212(6) Uani 1 1 d . . .
C1 C 0.2798(3) 0.2857(3) 0.80850(11) 0.0245(8) Uani 1 1 d . . .
H1A H 0.2923 0.3174 0.8335 0.029 Uiso 1 1 calc R . .
C2 C 0.3036(3) 0.2159(2) 0.75390(10) 0.0201(7) Uani 1 1 d . . .
C3 C 0.3393(3) 0.1799(2) 0.72155(10) 0.0220(7) Uani 1 1 d . . .
H3A H 0.4068 0.1781 0.7219 0.026 Uiso 1 1 calc R . .
C4 C 0.2724(3) 0.1469(2) 0.68901(10) 0.0230(7) Uani 1 1 d . . .
C5 C 0.1713(3) 0.1482(2) 0.68908(11) 0.0230(7) Uani 1 1 d . . .
C6 C 0.1382(3) 0.1849(2) 0.72109(11) 0.0227(7) Uani 1 1 d . . .
H6A H 0.0708 0.1861 0.7211 0.027 Uiso 1 1 calc R . .
C7 C 0.2049(3) 0.2204(2) 0.75350(10) 0.0199(7) Uani 1 1 d . . .
C8 C 0.0995(3) 0.1094(3) 0.65382(12) 0.0322(9) Uani 1 1 d . . .
H8A H 0.0339 0.1136 0.6592 0.048 Uiso 1 1 calc R . .
H8B H 0.1152 0.0442 0.6497 0.048 Uiso 1 1 calc R . .
H8C H 0.1029 0.1452 0.6296 0.048 Uiso 1 1 calc R . .
C9 C 0.3083(3) 0.1107(3) 0.65305(11) 0.0292(8) Uani 1 1 d . . .
H9A H 0.3781 0.1224 0.6566 0.044 Uiso 1 1 calc R . .
H9B H 0.2742 0.1424 0.6288 0.044 Uiso 1 1 calc R . .
H9C H 0.2961 0.0437 0.6504 0.044 Uiso 1 1 calc R . .
C10 C 0.4545(3) 0.2712(3) 0.80185(11) 0.0268(8) Uani 1 1 d . . .
H10A H 0.4738 0.3214 0.7852 0.032 Uiso 1 1 calc R . .
H10B H 0.4888 0.2139 0.7967 0.032 Uiso 1 1 calc R . .
C11 C 0.4850(2) 0.3904(3) 0.85743(11) 0.0232(8) Uani 1 1 d . . .
C12 C 0.5218(2) 0.4138(3) 0.89779(11) 0.0214(7) Uani 1 1 d . . .
C13 C 0.5607(2) 0.3436(3) 0.92490(10) 0.0200(7) Uani 1 1 d . . .
C14 C 0.5572(3) 0.2506(2) 0.91356(11) 0.0210(7) Uani 1 1 d . . .
C15 C 0.5169(3) 0.2263(3) 0.87381(11) 0.0230(7) Uani 1 1 d . . .
C16 C 0.4857(2) 0.2972(3) 0.84567(10) 0.0223(7) Uani 1 1 d . . .
C17 C 0.4416(3) 0.4653(3) 0.82799(12) 0.0342(9) Uani 1 1 d . . .
H17A H 0.4517 0.5261 0.8411 0.051 Uiso 0.50 1 calc PR . .
H17B H 0.3719 0.4540 0.8190 0.051 Uiso 0.50 1 calc PR . .
H17C H 0.4729 0.4642 0.8048 0.051 Uiso 0.50 1 calc PR . .
H17D H 0.4127 0.4367 0.8022 0.051 Uiso 0.50 1 calc PR . .
H17E H 0.4924 0.5088 0.8243 0.051 Uiso 0.50 1 calc PR . .
H17F H 0.3914 0.4987 0.8385 0.051 Uiso 0.50 1 calc PR . .
C18 C 0.5178(3) 0.5134(3) 0.91131(13) 0.0325(9) Uani 1 1 d . . .
H18A H 0.5058 0.5543 0.8878 0.049 Uiso 0.50 1 calc PR . .
H18B H 0.5797 0.5300 0.9288 0.049 Uiso 0.50 1 calc PR . .
H18C H 0.4655 0.5205 0.9261 0.049 Uiso 0.50 1 calc PR . .
H18D H 0.5282 0.5155 0.9407 0.049 Uiso 0.50 1 calc PR . .
H18E H 0.4542 0.5399 0.8997 0.049 Uiso 0.50 1 calc PR . .
H18F H 0.5685 0.5494 0.9024 0.049 Uiso 0.50 1 calc PR . .
C19 C 0.5945(3) 0.1749(3) 0.94396(12) 0.0292(8) Uani 1 1 d . . .
H19A H 0.5656 0.1152 0.9341 0.044 Uiso 0.50 1 calc PR . .
H19B H 0.5767 0.1899 0.9696 0.044 Uiso 0.50 1 calc PR . .
H19C H 0.6652 0.1709 0.9477 0.044 Uiso 0.50 1 calc PR . .
H19D H 0.6394 0.2021 0.9669 0.044 Uiso 0.50 1 calc PR . .
H19E H 0.6282 0.1274 0.9314 0.044 Uiso 0.50 1 calc PR . .
H19F H 0.5398 0.1465 0.9532 0.044 Uiso 0.50 1 calc PR . .
C20 C 0.5068(3) 0.1257(3) 0.86109(13) 0.0342(9) Uani 1 1 d . . .
H20A H 0.4865 0.1221 0.8318 0.051 Uiso 0.50 1 calc PR . .
H20B H 0.4581 0.0956 0.8736 0.051 Uiso 0.50 1 calc PR . .
H20C H 0.5692 0.0941 0.8696 0.051 Uiso 0.50 1 calc PR . .
H20D H 0.5227 0.0858 0.8849 0.051 Uiso 0.50 1 calc PR . .
H20E H 0.5511 0.1123 0.8431 0.051 Uiso 0.50 1 calc PR . .
H20F H 0.4400 0.1137 0.8471 0.051 Uiso 0.50 1 calc PR . .
C21 C 0.6086(3) 0.3697(3) 0.96753(10) 0.0246(8) Uani 1 1 d . . .
H21A H 0.6752 0.3443 0.9736 0.030 Uiso 1 1 calc R . .
H21B H 0.6133 0.4382 0.9697 0.030 Uiso 1 1 calc R . .
C22 C 0.4613(3) 0.3089(3) 0.99192(11) 0.0228(7) Uani 1 1 d . . .
H22A H 0.4163 0.3148 0.9672 0.027 Uiso 1 1 calc R . .
C23 C 0.5970(3) 0.3166(2) 1.03729(10) 0.0217(7) Uani 1 1 d . . .
C24 C 0.6898(3) 0.3323(3) 1.05937(11) 0.0257(8) Uani 1 1 d . . .
H24A H 0.7390 0.3577 1.0472 0.031 Uiso 1 1 calc R . .
C25 C 0.7079(3) 0.3097(3) 1.09970(12) 0.0306(9) Uani 1 1 d . . .
C26 C 0.6339(3) 0.2710(3) 1.11736(11) 0.0300(9) Uani 1 1 d . . .
C27 C 0.5421(3) 0.2544(3) 1.09471(11) 0.0259(8) Uani 1 1 d . . .
H27A H 0.4929 0.2275 1.1065 0.031 Uiso 1 1 calc R . .
C28 C 0.5238(3) 0.2785(2) 1.05410(11) 0.0208(7) Uani 1 1 d . . .
C29 C 0.8081(3) 0.3257(3) 1.12501(13) 0.0421(11) Uani 1 1 d . . .
H29A H 0.8508 0.3502 1.1081 0.063 Uiso 1 1 calc R . .
H29B H 0.8342 0.2668 1.1370 0.063 Uiso 1 1 calc R . .
H29C H 0.8041 0.3704 1.1463 0.063 Uiso 1 1 calc R . .
C30 C 0.6536(4) 0.2489(3) 1.16160(13) 0.0471(12) Uani 1 1 d . . .
H30A H 0.5964 0.2194 1.1684 0.071 Uiso 1 1 calc R . .
H30B H 0.6682 0.3065 1.1770 0.071 Uiso 1 1 calc R . .
H30C H 0.7090 0.2066 1.1681 0.071 Uiso 1 1 calc R . .
C31 C 0.0944(3) 0.2146(2) 1.02675(10) 0.0211(7) Uani 1 1 d . . .
H31A H 0.0827 0.2355 0.9997 0.025 Uiso 1 1 calc R . .
C32 C 0.1676(3) 0.1736(2) 1.08667(10) 0.0196(7) Uani 1 1 d . . .
C33 C 0.2329(3) 0.1506(2) 1.12203(10) 0.0226(7) Uani 1 1 d . . .
H33A H 0.3008 0.1563 1.1238 0.027 Uiso 1 1 calc R . .
C34 C 0.1962(3) 0.1195(3) 1.15448(11) 0.0251(8) Uani 1 1 d . . .
C35 C 0.0950(3) 0.1120(2) 1.15218(10) 0.0233(8) Uani 1 1 d . . .
C36 C 0.0303(3) 0.1346(2) 1.11717(10) 0.0225(7) Uani 1 1 d . . .
H36A H -0.0377 0.1296 1.1153 0.027 Uiso 1 1 calc R . .
C37 C 0.0687(3) 0.1649(2) 1.08473(10) 0.0199(7) Uani 1 1 d . . .
C38 C 0.2658(3) 0.0882(3) 1.19185(12) 0.0342(9) Uani 1 1 d . . .
H38A H 0.3319 0.1061 1.1901 0.051 Uiso 1 1 calc R . .
H38B H 0.2622 0.0205 1.1943 0.051 Uiso 1 1 calc R . .
H38C H 0.2486 0.1176 1.2154 0.051 Uiso 1 1 calc R . .
C39 C 0.0556(3) 0.0796(3) 1.18789(11) 0.0334(9) Uani 1 1 d . . .
H39A H -0.0153 0.0798 1.1811 0.050 Uiso 1 1 calc R . .
H39B H 0.0779 0.1215 1.2106 0.050 Uiso 1 1 calc R . .
H39C H 0.0788 0.0165 1.1952 0.050 Uiso 1 1 calc R . .
C40 C -0.0818(3) 0.1919(3) 1.03189(11) 0.0251(8) Uani 1 1 d . . .
H40A H -0.1106 0.2364 1.0483 0.030 Uiso 1 1 calc R . .
H40B H -0.1078 0.1295 1.0359 0.030 Uiso 1 1 calc R . .
C41 C -0.1129(2) 0.2183(3) 0.98827(10) 0.0202(7) Uani 1 1 d . . .
C42 C -0.1202(3) 0.3124(2) 0.97745(10) 0.0212(7) Uani 1 1 d . . .
C43 C -0.1623(3) 0.3369(2) 0.93802(11) 0.0223(7) Uani 1 1 d . . .
C44 C -0.1957(2) 0.2671(3) 0.90994(10) 0.0204(7) Uani 1 1 d . . .
C45 C -0.1789(3) 0.1735(3) 0.91954(11) 0.0226(7) Uani 1 1 d . . .
C46 C -0.1377(3) 0.1483(3) 0.95930(11) 0.0234(7) Uani 1 1 d . . .
C47 C -0.1221(3) 0.0470(3) 0.96924(14) 0.0361(10) Uani 1 1 d . . .
H47A H -0.1428 0.0099 0.9449 0.054 Uiso 0.50 1 calc PR . .
H47B H -0.1602 0.0292 0.9892 0.054 Uiso 0.50 1 calc PR . .
H47C H -0.0533 0.0357 0.9802 0.054 Uiso 0.50 1 calc PR . .
H47D H -0.0947 0.0400 0.9980 0.054 Uiso 0.50 1 calc PR . .
H47E H -0.0773 0.0207 0.9536 0.054 Uiso 0.50 1 calc PR . .
H47F H -0.1843 0.0142 0.9626 0.054 Uiso 0.50 1 calc PR . .
C48 C -0.2033(3) 0.0976(3) 0.88824(13) 0.0361(10) Uani 1 1 d . . .
H48A H -0.1844 0.0372 0.9007 0.054 Uiso 0.50 1 calc PR . .
H48B H -0.1682 0.1086 0.8666 0.054 Uiso 0.50 1 calc PR . .
H48C H -0.2732 0.0978 0.8772 0.054 Uiso 0.50 1 calc PR . .
H48D H -0.2328 0.1252 0.8623 0.054 Uiso 0.50 1 calc PR . .
H48E H -0.2490 0.0538 0.8964 0.054 Uiso 0.50 1 calc PR . .
H48F H -0.1440 0.0646 0.8858 0.054 Uiso 0.50 1 calc PR . .
C49 C -0.1710(3) 0.4383(3) 0.92619(13) 0.0336(9) Uani 1 1 d . . .
H49A H -0.2241 0.4461 0.9029 0.050 Uiso 0.50 1 calc PR . .
H49B H -0.1102 0.4593 0.9194 0.050 Uiso 0.50 1 calc PR . .
H49C H -0.1844 0.4752 0.9487 0.050 Uiso 0.50 1 calc PR . .
H49D H -0.1217 0.4743 0.9444 0.050 Uiso 0.50 1 calc PR . .
H49E H -0.2356 0.4611 0.9279 0.050 Uiso 0.50 1 calc PR . .
H49F H -0.1614 0.4452 0.8986 0.050 Uiso 0.50 1 calc PR . .
C50 C -0.0824(3) 0.3877(3) 1.00754(12) 0.0328(9) Uani 1 1 d . . .
H50A H -0.0329 0.3617 1.0292 0.049 Uiso 0.50 1 calc PR . .
H50B H -0.1359 0.4126 1.0188 0.049 Uiso 0.50 1 calc PR . .
H50C H -0.0540 0.4377 0.9942 0.049 Uiso 0.50 1 calc PR . .
H50D H -0.1156 0.4463 0.9989 0.049 Uiso 0.50 1 calc PR . .
H50E H -0.0126 0.3954 1.0093 0.049 Uiso 0.50 1 calc PR . .
H50F H -0.0945 0.3702 1.0339 0.049 Uiso 0.50 1 calc PR . .
C51 C -0.0951(3) 0.3067(3) 0.84505(10) 0.0228(8) Uani 1 1 d . . .
H51A H -0.0566 0.2750 0.8671 0.027 Uiso 1 1 calc R . .
C52 C -0.2215(2) 0.3682(2) 0.80535(10) 0.0183(7) Uani 1 1 d . . .
C53 C -0.3129(2) 0.3970(2) 0.78542(10) 0.0197(7) Uani 1 1 d . . .
H53A H -0.3680 0.3885 0.7971 0.024 Uiso 1 1 calc R . .
C54 C -0.3213(3) 0.4384(2) 0.74807(10) 0.0205(7) Uani 1 1 d . . .
C55 C -0.2382(3) 0.4540(2) 0.73144(10) 0.0203(7) Uani 1 1 d . . .
C56 C -0.1469(3) 0.4249(2) 0.75183(10) 0.0204(7) Uani 1 1 d . . .
H56A H -0.0910 0.4353 0.7409 0.024 Uiso 1 1 calc R . .
C57 C -0.1398(2) 0.3804(2) 0.78870(10) 0.0183(7) Uani 1 1 d . . .
C58 C -0.4202(3) 0.4683(3) 0.72572(11) 0.0274(8) Uani 1 1 d . . .
H58A H -0.4696 0.4456 0.7399 0.041 Uiso 1 1 calc R . .
H58B H -0.4322 0.4424 0.6985 0.041 Uiso 1 1 calc R . .
H58C H -0.4229 0.5362 0.7242 0.041 Uiso 1 1 calc R . .
C59 C -0.2476(3) 0.5023(3) 0.69183(11) 0.0285(8) Uani 1 1 d . . .
H59A H -0.1835 0.5087 0.6852 0.043 Uiso 1 1 calc R . .
H59B H -0.2760 0.5640 0.6934 0.043 Uiso 1 1 calc R . .
H59C H -0.2896 0.4658 0.6710 0.043 Uiso 1 1 calc R . .
C66 C -0.2527(3) 0.2952(3) 0.86905(11) 0.0255(8) Uani 1 1 d . . .
H65A H -0.2941 0.2426 0.8573 0.031 Uiso 1 1 calc R . .
H65B H -0.2958 0.3478 0.8723 0.031 Uiso 1 1 calc R . .
N7 N 0.0238(2) 0.1909(2) 1.04624(8) 0.0197(6) Uani 1 1 d . . .
C60 C 0.1715(6) 0.1305(7) 0.8958(3) 0.106(3) Uani 1 1 d U A 1
H60A H 0.1752 0.0637 0.8893 0.128 Uiso 1 1 calc R A 1
H60B H 0.1583 0.1653 0.8701 0.128 Uiso 1 1 calc R A 1
Cl5 Cl 0.2828(4) 0.1663(3) 0.9243(2) 0.128(2) Uani 0.60 1 d PDU A 1
Cl6 Cl 0.0742(2) 0.1482(2) 0.92093(7) 0.0589(6) Uani 0.60 1 d PDU A 1
Cl5' Cl 0.2781(6) 0.1653(6) 0.90508(19) 0.090(2) Uiso 0.40 1 d PDU B 2
Cl6' Cl 0.1139(9) 0.1248(9) 0.9315(4) 0.195(5) Uiso 0.40 1 d PDU C 2
C62 C 0.3123(4) 0.6442(3) 0.74058(14) 0.0398(10) Uani 1 1 d U . .
C63 C 0.2126(3) 0.6484(3) 0.74526(14) 0.0407(10) Uani 1 1 d U . .
H63D H 0.2014 0.7073 0.7580 0.061 Uiso 1 1 calc R . .
H63E H 0.1996 0.5966 0.7621 0.061 Uiso 1 1 calc R . .
H63F H 0.1694 0.6442 0.7188 0.061 Uiso 1 1 calc R . .
C64 C 0.3000(4) 0.9314(3) 0.93319(17) 0.0457(12) Uani 1 1 d U . .
C65 C 0.3907(4) 0.9596(4) 0.95908(18) 0.0617(15) Uani 1 1 d U . .
H66D H 0.4326 0.9052 0.9660 0.093 Uiso 1 1 calc R . .
H66E H 0.3773 0.9874 0.9837 0.093 Uiso 1 1 calc R . .
H66F H 0.4233 1.0053 0.9451 0.093 Uiso 1 1 calc R . .
N9 N 0.3901(4) 0.6399(3) 0.73701(18) 0.0755(16) Uani 1 1 d U . .
N10 N 0.2295(4) 0.9103(3) 0.91361(17) 0.0641(13) Uani 1 1 d U . .
C61 C 0.1669(10) 0.3763(9) 0.9097(4) 0.076(3) Uani 0.60 1 d PU D 1
H61E H 0.1454 0.3373 0.8856 0.091 Uiso 0.60 1 calc PR D 1
H61F H 0.1781 0.3348 0.9334 0.091 Uiso 0.60 1 calc PR D 1
Cl7 Cl 0.2809(2) 0.4327(2) 0.90629(9) 0.0636(7) Uani 0.60 1 d PDU D 1
Cl8 Cl 0.0763(2) 0.4537(2) 0.91364(8) 0.0728(7) Uani 0.60 1 d PDU D 1
C61' C 0.1391(15) 0.4191(17) 0.9107(9) 0.107(5) Uiso 0.40 1 d PDU E 2
H61G H 0.1014 0.4347 0.8837 0.128 Uiso 0.40 1 calc PR E 2
H61H H 0.1414 0.4763 0.9270 0.128 Uiso 0.40 1 calc PR E 2
Cl7' Cl 0.0751(9) 0.3470(9) 0.9293(4) 0.218(4) Uani 0.40 1 d PDU E 2
Cl8' Cl 0.2455(9) 0.4012(8) 0.9055(3) 0.183(4) Uani 0.40 1 d PDU E 2

loop_
_atom_site_aniso_label
_atom_site_aniso_U_11
_atom_site_aniso_U_22
_atom_site_aniso_U_33
_atom_site_aniso_U_23
_atom_site_aniso_U_13
_atom_site_aniso_U_12
Pd1 0.01594(14) 0.02046(14) 0.01974(14) -0.00098(10) 0.00660(10) -0.00064(10)
Pd2 0.01118(13) 0.02366(15) 0.02367(14) -0.00083(10) 0.00629(10) 0.00070(10)
N1 0.0142(15) 0.0275(16) 0.0262(16) -0.0046(12) 0.0056(12) 0.0003(12)
N2 0.0123(14) 0.0316(17) 0.0227(15) -0.0051(12) 0.0027(12) -0.0013(12)
N3 0.0185(15) 0.0233(15) 0.0220(15) -0.0036(12) 0.0056(12) -0.0013(12)
N4 0.0165(15) 0.0271(16) 0.0178(14) -0.0036(12) 0.0043(11) -0.0042(12)
N5 0.0154(15) 0.0275(16) 0.0237(15) 0.0015(12) 0.0067(12) 0.0032(12)
N6 0.0140(14) 0.0312(16) 0.0180(14) 0.0031(12) 0.0054(11) 0.0033(12)
Cl1 0.0275(5) 0.0252(4) 0.0299(5) -0.0011(4) 0.0098(4) -0.0025(4)
Cl2 0.0251(5) 0.0266(5) 0.0903(9) -0.0003(5) 0.0236(6) -0.0020(4)
Cl3 0.0318(5) 0.0247(5) 0.0353(5) 0.0054(4) 0.0122(4) 0.0055(4)
Cl4 0.0282(5) 0.0231(5) 0.0526(6) 0.0033(4) 0.0168(4) 0.0043(4)
N8 0.0206(15) 0.0238(15) 0.0203(15) 0.0016(12) 0.0065(12) 0.0006(12)
C1 0.0163(18) 0.030(2) 0.0279(19) -0.0067(15) 0.0067(15) -0.0033(15)
C2 0.0165(17) 0.0222(18) 0.0206(17) -0.0024(13) 0.0015(13) 0.0006(14)
C3 0.0187(18) 0.0255(19) 0.0223(17) -0.0004(14) 0.0054(14) 0.0032(14)
C4 0.027(2) 0.0200(18) 0.0209(17) 0.0013(14) 0.0031(15) 0.0058(15)
C5 0.0218(18) 0.0189(17) 0.0252(18) -0.0001(14) -0.0023(14) 0.0026(14)
C6 0.0145(17) 0.0214(18) 0.0312(19) 0.0001(14) 0.0021(14) 0.0005(14)
C7 0.0187(17) 0.0197(17) 0.0214(17) -0.0014(13) 0.0046(14) 0.0000(14)
C8 0.028(2) 0.036(2) 0.028(2) -0.0072(17) -0.0047(16) -0.0001(17)
C9 0.034(2) 0.030(2) 0.0233(19) -0.0048(15) 0.0052(16) 0.0069(17)
C10 0.0102(17) 0.048(2) 0.0231(18) -0.0082(16) 0.0049(14) -0.0031(16)
C11 0.0125(16) 0.033(2) 0.0264(18) -0.0015(15) 0.0087(14) -0.0026(14)
C12 0.0143(17) 0.0255(19) 0.0254(18) -0.0034(14) 0.0062(14) -0.0020(14)
C13 0.0135(16) 0.0276(19) 0.0206(17) -0.0055(14) 0.0078(13) -0.0061(14)
C14 0.0145(17) 0.0259(19) 0.0246(18) -0.0002(14) 0.0088(14) -0.0027(14)
C15 0.0143(17) 0.0284(19) 0.0282(19) -0.0080(15) 0.0089(14) -0.0044(14)
C16 0.0110(16) 0.034(2) 0.0228(18) -0.0061(15) 0.0055(13) -0.0049(14)
C17 0.026(2) 0.041(2) 0.034(2) 0.0071(18) 0.0019(17) -0.0009(18)
C18 0.031(2) 0.026(2) 0.039(2) -0.0093(17) 0.0026(18) 0.0004(17)
C19 0.028(2) 0.030(2) 0.031(2) 0.0010(16) 0.0090(16) 0.0004(16)
C20 0.028(2) 0.031(2) 0.043(2) -0.0139(18) 0.0068(18) -0.0038(17)
C21 0.0201(18) 0.035(2) 0.0207(17) -0.0035(15) 0.0086(14) -0.0078(15)
C22 0.0173(17) 0.030(2) 0.0213(17) -0.0059(14) 0.0052(14) -0.0037(14)
C23 0.0224(18) 0.0204(18) 0.0223(17) -0.0055(13) 0.0046(14) 0.0006(14)
C24 0.0208(19) 0.0259(19) 0.0286(19) -0.0067(15) 0.0007(15) -0.0023(15)
C25 0.029(2) 0.025(2) 0.033(2) -0.0099(16) -0.0054(17) 0.0030(16)
C26 0.041(2) 0.0219(19) 0.0233(19) -0.0010(15) -0.0034(17) 0.0034(17)
C27 0.035(2) 0.0215(19) 0.0215(18) -0.0001(14) 0.0052(16) -0.0005(15)
C28 0.0210(18) 0.0175(17) 0.0241(18) -0.0054(13) 0.0048(14) 0.0003(14)
C29 0.035(2) 0.046(3) 0.037(2) -0.004(2) -0.0132(19) -0.002(2)
C30 0.062(3) 0.045(3) 0.028(2) 0.0048(19) -0.005(2) -0.002(2)
C31 0.0219(18) 0.0251(18) 0.0175(16) 0.0046(13) 0.0071(14) 0.0000(14)
C32 0.0212(18) 0.0201(17) 0.0174(16) -0.0018(13) 0.0041(13) -0.0009(14)
C33 0.0209(18) 0.0217(18) 0.0242(18) -0.0016(14) 0.0022(14) -0.0002(14)
C34 0.033(2) 0.0216(18) 0.0191(17) -0.0022(14) 0.0019(15) -0.0003(15)
C35 0.033(2) 0.0188(17) 0.0186(17) -0.0009(13) 0.0069(15) -0.0058(15)
C36 0.0262(19) 0.0212(18) 0.0217(17) -0.0020(14) 0.0087(14) -0.0039(14)
C37 0.0235(18) 0.0183(17) 0.0177(16) -0.0009(13) 0.0038(14) 0.0003(14)
C38 0.043(3) 0.031(2) 0.025(2) 0.0017(16) -0.0025(18) 0.0025(18)
C39 0.046(3) 0.034(2) 0.0218(19) 0.0030(16) 0.0098(17) -0.0079(19)
C40 0.0149(17) 0.037(2) 0.0228(18) 0.0067(15) 0.0026(14) -0.0014(15)
C41 0.0116(16) 0.0289(19) 0.0202(17) 0.0031(14) 0.0037(13) -0.0010(14)
C42 0.0168(17) 0.0251(19) 0.0231(17) -0.0015(14) 0.0077(14) -0.0003(14)
C43 0.0225(18) 0.0227(18) 0.0245(18) 0.0026(14) 0.0117(15) 0.0041(14)
C44 0.0137(16) 0.033(2) 0.0161(16) 0.0012(14) 0.0060(13) 0.0005(14)
C45 0.0171(17) 0.0273(19) 0.0237(18) -0.0041(14) 0.0049(14) -0.0021(14)
C46 0.0155(17) 0.0239(19) 0.0303(19) 0.0031(15) 0.0038(14) 0.0010(14)
C47 0.032(2) 0.026(2) 0.048(3) 0.0053(18) 0.0012(19) 0.0039(17)
C48 0.033(2) 0.037(2) 0.037(2) -0.0126(18) 0.0028(18) -0.0018(18)
C49 0.043(3) 0.027(2) 0.034(2) 0.0074(17) 0.0145(19) 0.0061(18)
C50 0.038(2) 0.027(2) 0.033(2) -0.0079(16) 0.0081(18) -0.0040(17)
C51 0.0148(17) 0.036(2) 0.0184(17) 0.0031(14) 0.0047(13) 0.0052(15)
C52 0.0171(17) 0.0215(17) 0.0170(16) -0.0016(13) 0.0053(13) -0.0005(13)
C53 0.0144(16) 0.0235(18) 0.0222(17) -0.0010(14) 0.0057(13) -0.0004(13)
C54 0.0190(18) 0.0207(17) 0.0205(17) 0.0000(13) 0.0004(14) -0.0003(14)
C55 0.0233(18) 0.0190(17) 0.0184(16) -0.0002(13) 0.0039(14) -0.0014(14)
C56 0.0183(17) 0.0232(18) 0.0214(17) -0.0008(13) 0.0078(14) 0.0001(14)
C57 0.0140(16) 0.0187(17) 0.0224(17) -0.0040(13) 0.0042(13) 0.0011(13)
C58 0.0209(19) 0.032(2) 0.0273(19) 0.0089(16) 0.0009(15) 0.0019(16)
C59 0.028(2) 0.032(2) 0.0261(19) 0.0072(16) 0.0072(16) 0.0014(16)
C66 0.0155(17) 0.041(2) 0.0210(18) 0.0079(15) 0.0070(14) 0.0036(15)
N7 0.0157(14) 0.0272(16) 0.0159(14) 0.0031(11) 0.0025(11) -0.0003(12)
C60 0.106(6) 0.123(6) 0.098(5) 0.041(5) 0.040(5) 0.048(5)
Cl5 0.104(3) 0.072(2) 0.179(5) -0.025(3) -0.039(4) 0.0064(19)
Cl6 0.0657(16) 0.0696(16) 0.0444(12) -0.0028(11) 0.0182(11) 0.0058(12)
C62 0.048(3) 0.032(2) 0.043(2) -0.0035(18) 0.018(2) -0.011(2)
C63 0.034(2) 0.044(3) 0.041(2) 0.002(2) 0.0001(19) -0.004(2)
C64 0.044(3) 0.034(2) 0.067(3) 0.002(2) 0.029(3) 0.002(2)
C65 0.057(3) 0.064(4) 0.063(3) -0.002(3) 0.011(3) 0.023(3)
N9 0.072(3) 0.053(3) 0.122(4) -0.019(3) 0.066(3) -0.021(2)
N10 0.048(3) 0.046(3) 0.106(4) -0.009(3) 0.033(3) -0.011(2)
C61 0.087(7) 0.065(6) 0.065(6) -0.003(5) -0.008(6) -0.012(6)
Cl7 0.0509(14) 0.0798(19) 0.0574(14) 0.0096(13) 0.0043(11) -0.0263(13)
Cl8 0.0661(17) 0.0844(19) 0.0666(15) -0.0131(14) 0.0106(13) 0.0059(14)
Cl7' 0.223(8) 0.215(8) 0.201(7) 0.007(7) 0.009(7) 0.031(7)
Cl8' 0.226(8) 0.170(7) 0.135(6) 0.026(5) -0.008(6) -0.090(6)

loop_
_atom_type_symbol
_atom_type_description
_atom_type_scat_dispersion_real
_atom_type_scat_dispersion_imag
_atom_type_scat_source
C C 0.0033 0.0016 'International Tables Vol C Tables 4.2.6.8 and 6.1.1.4'
H H 0.0000 0.0000 'International Tables Vol C Tables 4.2.6.8 and 6.1.1.4'
N N 0.0061 0.0033 'International Tables Vol C Tables 4.2.6.8 and 6.1.1.4'
Cl Cl 0.1484 0.1585 'International Tables Vol C Tables 4.2.6.8 and 6.1.1.4'
Pd Pd -0.9988 1.0072 'International Tables Vol C Tables 4.2.6.8 and 6.1.1.4'

loop_
_geom_angle_atom_site_label_1
_geom_angle_atom_site_label_2
_geom_angle_atom_site_label_3
_geom_angle
N8 Pd1 N3 175.58(12)
N8 Pd1 Cl3 90.06(9)
N3 Pd1 Cl3 89.35(9)
N8 Pd1 Cl4 90.45(9)
N3 Pd1 Cl4 90.38(9)
Cl3 Pd1 Cl4 176.85(4)
N1 Pd2 N5 177.32(12)
N1 Pd2 Cl2 89.09(9)
N5 Pd2 Cl2 88.83(9)
N1 Pd2 Cl1 90.43(9)
N5 Pd2 Cl1 91.69(9)
Cl2 Pd2 Cl1 178.31(4)
C1 N1 C7 106.4(3)
C1 N1 Pd2 126.1(3)
C7 N1 Pd2 127.2(2)
C1 N2 C2 107.1(3)
C1 N2 C10 127.4(3)
C2 N2 C10 125.2(3)
C22 N3 C28 106.1(3)
C22 N3 Pd1 128.9(3)
C28 N3 Pd1 124.5(2)
C22 N4 C23 107.0(3)
C22 N4 C21 128.6(3)
C23 N4 C21 124.3(3)
C51 N5 C57 106.1(3)
C51 N5 Pd2 124.0(2)
C57 N5 Pd2 127.7(2)
C51 N6 C52 107.4(3)
C51 N6 C66 127.5(3)
C52 N6 C66 125.0(3)
C31 N8 C32 106.1(3)
C31 N8 Pd1 127.3(2)
C32 N8 Pd1 126.5(2)
N1 C1 N2 112.2(3)
N1 C1 H1A 123.9
N2 C1 H1A 123.9
N2 C2 C7 106.2(3)
N2 C2 C3 131.9(3)
C7 C2 C3 121.9(3)
C4 C3 C2 117.5(3)
C4 C3 H3A 121.3
C2 C3 H3A 121.3
C3 C4 C5 120.8(3)
C3 C4 C9 118.7(3)
C5 C4 C9 120.4(3)
C6 C5 C4 120.4(3)
C6 C5 C8 119.5(3)
C4 C5 C8 120.1(3)
C5 C6 C7 119.0(3)
C5 C6 H6A 120.5
C7 C6 H6A 120.5
C2 C7 N1 108.2(3)
C2 C7 C6 120.3(3)
N1 C7 C6 131.5(3)
C5 C8 H8A 109.5
C5 C8 H8B 109.5
H8A C8 H8B 109.5
C5 C8 H8C 109.5
H8A C8 H8C 109.5
H8B C8 H8C 109.5
C4 C9 H9A 109.5
C4 C9 H9B 109.5
H9A C9 H9B 109.5
C4 C9 H9C 109.5
H9A C9 H9C 109.5
H9B C9 H9C 109.5
N2 C10 C16 113.0(3)
N2 C10 H10A 109.0
C16 C10 H10A 109.0
N2 C10 H10B 109.0
C16 C10 H10B 109.0
H10A C10 H10B 107.8
C16 C11 C12 119.1(3)
C16 C11 C17 121.2(3)
C12 C11 C17 119.6(3)
C13 C12 C11 119.1(3)
C13 C12 C18 121.1(3)
C11 C12 C18 119.7(3)
C14 C13 C12 121.6(3)
C14 C13 C21 119.1(3)
C12 C13 C21 119.3(3)
C13 C14 C15 119.5(3)
C13 C14 C19 120.9(3)
C15 C14 C19 119.6(3)
C14 C15 C16 119.0(3)
C14 C15 C20 120.8(4)
C16 C15 C20 120.2(3)
C11 C16 C15 121.3(3)
C11 C16 C10 120.1(3)
C15 C16 C10 118.6(3)
C11 C17 H17A 109.5
C11 C17 H17B 109.5
H17A C17 H17B 109.5
C11 C17 H17C 109.5
H17A C17 H17C 109.5
H17B C17 H17C 109.5
C11 C17 H17D 109.5
H17A C17 H17D 141.1
H17B C17 H17D 56.3
H17C C17 H17D 56.3
C11 C17 H17E 109.5
H17A C17 H17E 56.3
H17B C17 H17E 141.1
H17C C17 H17E 56.3
H17D C17 H17E 109.5
C11 C17 H17F 109.5
H17A C17 H17F 56.3
H17B C17 H17F 56.3
H17C C17 H17F 141.1
H17D C17 H17F 109.5
H17E C17 H17F 109.5
C12 C18 H18A 109.5
C12 C18 H18B 109.5
H18A C18 H18B 109.5
C12 C18 H18C 109.5
H18A C18 H18C 109.5
H18B C18 H18C 109.5
C12 C18 H18D 109.5
H18A C18 H18D 141.1
H18B C18 H18D 56.3
H18C C18 H18D 56.3
C12 C18 H18E 109.5
H18A C18 H18E 56.3
H18B C18 H18E 141.1
H18C C18 H18E 56.3
H18D C18 H18E 109.5
C12 C18 H18F 109.5
H18A C18 H18F 56.3
H18B C18 H18F 56.3
H18C C18 H18F 141.1
H18D C18 H18F 109.5
H18E C18 H18F 109.5
C14 C19 H19A 109.5
C14 C19 H19B 109.5
H19A C19 H19B 109.5
C14 C19 H19C 109.5
H19A C19 H19C 109.5
H19B C19 H19C 109.5
C14 C19 H19D 109.5
H19A C19 H19D 141.1
H19B C19 H19D 56.3
H19C C19 H19D 56.3
C14 C19 H19E 109.5
H19A C19 H19E 56.3
H19B C19 H19E 141.1
H19C C19 H19E 56.3
H19D C19 H19E 109.5
C14 C19 H19F 109.5
H19A C19 H19F 56.3
H19B C19 H19F 56.3
H19C C19 H19F 141.1
H19D C19 H19F 109.5
H19E C19 H19F 109.5
C15 C20 H20A 109.5
C15 C20 H20B 109.5
H20A C20 H20B 109.5
C15 C20 H20C 109.5
H20A C20 H20C 109.5
H20B C20 H20C 109.5
C15 C20 H20D 109.5
H20A C20 H20D 141.1
H20B C20 H20D 56.3
H20C C20 H20D 56.3
C15 C20 H20E 109.5
H20A C20 H20E 56.3
H20B C20 H20E 141.1
H20C C20 H20E 56.3
H20D C20 H20E 109.5
C15 C20 H20F 109.5
H20A C20 H20F 56.3
H20B C20 H20F 56.3
H20C C20 H20F 141.1
H20D C20 H20F 109.5
H20E C20 H20F 109.5
N4 C21 C13 112.7(3)
N4 C21 H21A 109.1
C13 C21 H21A 109.1
N4 C21 H21B 109.1
C13 C21 H21B 109.1
H21A C21 H21B 107.8
N3 C22 N4 112.3(3)
N3 C22 H22A 123.9
N4 C22 H22A 123.9
C24 C23 C28 122.5(3)
C24 C23 N4 131.6(3)
C28 C23 N4 105.8(3)
C25 C24 C23 117.6(4)
C25 C24 H24A 121.2
C23 C24 H24A 121.2
C24 C25 C26 120.6(4)
C24 C25 C29 119.4(4)
C26 C25 C29 119.9(4)
C27 C26 C25 121.0(4)
C27 C26 C30 118.7(4)
C25 C26 C30 120.2(4)
C26 C27 C28 118.1(4)
C26 C27 H27A 121.0
C28 C27 H27A 121.0
N3 C28 C23 108.8(3)
N3 C28 C27 131.1(3)
C23 C28 C27 120.1(3)
C25 C29 H29A 109.5
C25 C29 H29B 109.5
H29A C29 H29B 109.5
C25 C29 H29C 109.5
H29A C29 H29C 109.5
H29B C29 H29C 109.5
C26 C30 H30A 109.5
C26 C30 H30B 109.5
H30A C30 H30B 109.5
C26 C30 H30C 109.5
H30A C30 H30C 109.5
H30B C30 H30C 109.5
N8 C31 N7 112.3(3)
N8 C31 H31A 123.9
N7 C31 H31A 123.9
C37 C32 N8 108.3(3)
C37 C32 C33 119.9(3)
N8 C32 C33 131.9(3)
C34 C33 C32 118.4(3)
C34 C33 H33A 120.8
C32 C33 H33A 120.8
C33 C34 C35 121.0(3)
C33 C34 C38 118.9(4)
C35 C34 C38 119.9(3)
C36 C35 C34 120.7(3)
C36 C35 C39 118.7(4)
C34 C35 C39 120.7(3)
C35 C36 C37 117.4(3)
C35 C36 H36A 121.3
C37 C36 H36A 121.3
N7 C37 C32 106.4(3)
N7 C37 C36 131.0(3)
C32 C37 C36 122.6(3)
C34 C38 H38A 109.5
C34 C38 H38B 109.5
H38A C38 H38B 109.5
C34 C38 H38C 109.5
H38A C38 H38C 109.5
H38B C38 H38C 109.5
C35 C39 H39A 109.5
C35 C39 H39B 109.5
H39A C39 H39B 109.5
C35 C39 H39C 109.5
H39A C39 H39C 109.5
H39B C39 H39C 109.5
N7 C40 C41 113.7(3)
N7 C40 H40A 108.8
C41 C40 H40A 108.8
N7 C40 H40B 108.8
C41 C40 H40B 108.8
H40A C40 H40B 107.7
C42 C41 C46 121.0(3)
C42 C41 C40 119.5(3)
C46 C41 C40 119.4(3)
C43 C42 C41 119.3(3)
C43 C42 C50 119.5(3)
C41 C42 C50 121.2(3)
C42 C43 C44 119.5(3)
C42 C43 C49 119.6(3)
C44 C43 C49 120.9(3)
C45 C44 C43 121.0(3)
C45 C44 C66 120.4(3)
C43 C44 C66 118.5(3)
C44 C45 C46 119.4(3)
C44 C45 C48 121.9(3)
C46 C45 C48 118.7(3)
C41 C46 C45 119.0(3)
C41 C46 C47 122.3(3)
C45 C46 C47 118.6(3)
C46 C47 H47A 109.5
C46 C47 H47B 109.5
H47A C47 H47B 109.5
C46 C47 H47C 109.5
H47A C47 H47C 109.5
H47B C47 H47C 109.5
C46 C47 H47D 109.5
H47A C47 H47D 141.1
H47B C47 H47D 56.3
H47C C47 H47D 56.3
C46 C47 H47E 109.5
H47A C47 H47E 56.3
H47B C47 H47E 141.1
H47C C47 H47E 56.3
H47D C47 H47E 109.5
C46 C47 H47F 109.5
H47A C47 H47F 56.3
H47B C47 H47F 56.3
H47C C47 H47F 141.1
H47D C47 H47F 109.5
H47E C47 H47F 109.5
C45 C48 H48A 109.5
C45 C48 H48B 109.5
H48A C48 H48B 109.5
C45 C48 H48C 109.5
H48A C48 H48C 109.5
H48B C48 H48C 109.5
C45 C48 H48D 109.5
H48A C48 H48D 141.1
H48B C48 H48D 56.3
H48C C48 H48D 56.3
C45 C48 H48E 109.5
H48A C48 H48E 56.3
H48B C48 H48E 141.1
H48C C48 H48E 56.3
H48D C48 H48E 109.5
C45 C48 H48F 109.5
H48A C48 H48F 56.3
H48B C48 H48F 56.3
H48C C48 H48F 141.1
H48D C48 H48F 109.5
H48E C48 H48F 109.5
C43 C49 H49A 109.5
C43 C49 H49B 109.5
H49A C49 H49B 109.5
C43 C49 H49C 109.5
H49A C49 H49C 109.5
H49B C49 H49C 109.5
C43 C49 H49D 109.5
H49A C49 H49D 141.1
H49B C49 H49D 56.3
H49C C49 H49D 56.3
C43 C49 H49E 109.5
H49A C49 H49E 56.3
H49B C49 H49E 141.1
H49C C49 H49E 56.3
H49D C49 H49E 109.5
C43 C49 H49F 109.5
H49A C49 H49F 56.3
H49B C49 H49F 56.3
H49C C49 H49F 141.1
H49D C49 H49F 109.5
H49E C49 H49F 109.5
C42 C50 H50A 109.5
C42 C50 H50B 109.5
H50A C50 H50B 109.5
C42 C50 H50C 109.5
H50A C50 H50C 109.5
H50B C50 H50C 109.5
C42 C50 H50D 109.5
H50A C50 H50D 141.1
H50B C50 H50D 56.3
H50C C50 H50D 56.3
C42 C50 H50E 109.5
H50A C50 H50E 56.3
H50B C50 H50E 141.1
H50C C50 H50E 56.3
H50D C50 H50E 109.5
C42 C50 H50F 109.5
H50A C50 H50F 56.3
H50B C50 H50F 56.3
H50C C50 H50F 141.1
H50D C50 H50F 109.5
H50E C50 H50F 109.5
N5 C51 N6 112.1(3)
N5 C51 H51A 123.9
N6 C51 H51A 123.9
N6 C52 C53 132.1(3)
N6 C52 C57 106.2(3)
C53 C52 C57 121.6(3)
C54 C53 C52 118.2(3)
C54 C53 H53A 120.9
C52 C53 H53A 120.9
C53 C54 C55 120.6(3)
C53 C54 C58 118.9(3)
C55 C54 C58 120.5(3)
C56 C55 C54 120.4(3)
C56 C55 C59 119.4(3)
C54 C55 C59 120.1(3)
C57 C56 C55 118.4(3)
C57 C56 H56A 120.8
C55 C56 H56A 120.8
N5 C57 C52 108.1(3)
N5 C57 C56 131.2(3)
C52 C57 C56 120.6(3)
C54 C58 H58A 109.5
C54 C58 H58B 109.5
H58A C58 H58B 109.5
C54 C58 H58C 109.5
H58A C58 H58C 109.5
H58B C58 H58C 109.5
C55 C59 H59A 109.5
C55 C59 H59B 109.5
H59A C59 H59B 109.5
C55 C59 H59C 109.5
H59A C59 H59C 109.5
H59B C59 H59C 109.5
N6 C66 C44 112.9(3)
N6 C66 H65A 109.0
C44 C66 H65A 109.0
N6 C66 H65B 109.0
C44 C66 H65B 109.0
H65A C66 H65B 107.8
C31 N7 C37 107.0(3)
C31 N7 C40 129.3(3)
C37 N7 C40 123.7(3)
Cl5 C60 Cl6 112.6(6)
Cl5 C60 H60A 109.1
Cl6 C60 H60A 109.1
Cl5 C60 H60B 109.1
Cl6 C60 H60B 109.1
H60A C60 H60B 107.8
N9 C62 C63 179.3(6)
C62 C63 H63D 109.5
C62 C63 H63E 109.5
H63D C63 H63E 109.5
C62 C63 H63F 109.5
H63D C63 H63F 109.5
H63E C63 H63F 109.5
N10 C64 C65 179.0(6)
C64 C65 H66D 109.5
C64 C65 H66E 109.5
H66D C65 H66E 109.5
C64 C65 H66F 109.5
H66D C65 H66F 109.5
H66E C65 H66F 109.5
Cl8 C61 Cl7 113.2(7)
Cl8 C61 H61E 108.9
Cl7 C61 H61E 108.9
Cl8 C61 H61F 108.9
Cl7 C61 H61F 108.9
H61E C61 H61F 107.8
Cl8' C61' Cl7' 124.8(16)
Cl8' C61' H61G 106.1
Cl7' C61' H61G 106.1
Cl8' C61' H61H 106.1
Cl7' C61' H61H 106.1
H61G C61' H61H 106.3

loop_
_geom_bond_atom_site_label_1
_geom_bond_atom_site_label_2
_geom_bond_distance
Pd1 N8 2.008(3)
Pd1 N3 2.009(3)
Pd1 Cl3 2.2916(9)
Pd1 Cl4 2.3097(10)
Pd2 N1 1.999(3)
Pd2 N5 2.005(3)
Pd2 Cl2 2.2882(11)
Pd2 Cl1 2.2978(10)
N1 C1 1.313(5)
N1 C7 1.392(4)
N2 C1 1.349(5)
N2 C2 1.383(4)
N2 C10 1.467(4)
N3 C22 1.319(5)
N3 C28 1.388(5)
N4 C22 1.350(4)
N4 C23 1.391(4)
N4 C21 1.471(4)
N5 C51 1.324(4)
N5 C57 1.391(4)
N6 C51 1.341(4)
N6 C52 1.376(4)
N6 C66 1.471(4)
N8 C31 1.321(5)
N8 C32 1.395(4)
C1 H1A 0.9500
C2 C7 1.390(5)
C2 C3 1.399(5)
C3 C4 1.384(5)
C3 H3A 0.9500
C4 C5 1.426(5)
C4 C9 1.509(5)
C5 C6 1.375(5)
C5 C8 1.510(5)
C6 C7 1.393(5)
C6 H6A 0.9500
C8 H8A 0.9800
C8 H8B 0.9800
C8 H8C 0.9800
C9 H9A 0.9800
C9 H9B 0.9800
C9 H9C 0.9800
C10 C16 1.513(5)
C10 H10A 0.9900
C10 H10B 0.9900
C11 C16 1.400(5)
C11 C12 1.406(5)
C11 C17 1.514(5)
C12 C13 1.402(5)
C12 C18 1.510(5)
C13 C14 1.392(5)
C13 C21 1.517(5)
C14 C15 1.401(5)
C14 C19 1.520(5)
C15 C16 1.408(5)
C15 C20 1.510(5)
C17 H17A 0.9800
C17 H17B 0.9800
C17 H17C 0.9800
C17 H17D 0.9800
C17 H17E 0.9800
C17 H17F 0.9800
C18 H18A 0.9800
C18 H18B 0.9800
C18 H18C 0.9800
C18 H18D 0.9800
C18 H18E 0.9800
C18 H18F 0.9800
C19 H19A 0.9800
C19 H19B 0.9800
C19 H19C 0.9800
C19 H19D 0.9800
C19 H19E 0.9800
C19 H19F 0.9800
C20 H20A 0.9800
C20 H20B 0.9800
C20 H20C 0.9800
C20 H20D 0.9800
C20 H20E 0.9800
C20 H20F 0.9800
C21 H21A 0.9900
C21 H21B 0.9900
C22 H22A 0.9500
C23 C24 1.387(5)
C23 C28 1.390(5)
C24 C25 1.383(6)
C24 H24A 0.9500
C25 C26 1.419(6)
C25 C29 1.515(6)
C26 C27 1.385(6)
C26 C30 1.508(6)
C27 C28 1.397(5)
C27 H27A 0.9500
C29 H29A 0.9800
C29 H29B 0.9800
C29 H29C 0.9800
C30 H30A 0.9800
C30 H30B 0.9800
C30 H30C 0.9800
C31 N7 1.348(4)
C31 H31A 0.9500
C32 C37 1.388(5)
C32 C33 1.398(5)
C33 C34 1.386(5)
C33 H33A 0.9500
C34 C35 1.416(5)
C34 C38 1.508(5)
C35 C36 1.384(5)
C35 C39 1.509(5)
C36 C37 1.395(5)
C36 H36A 0.9500
C37 N7 1.385(4)
C38 H38A 0.9800
C38 H38B 0.9800
C38 H38C 0.9800
C39 H39A 0.9800
C39 H39B 0.9800
C39 H39C 0.9800
C40 N7 1.469(4)
C40 C41 1.508(5)
C40 H40A 0.9900
C40 H40B 0.9900
C41 C42 1.403(5)
C41 C46 1.403(5)
C42 C43 1.397(5)
C42 C50 1.511(5)
C43 C44 1.401(5)
C43 C49 1.512(5)
C44 C45 1.395(5)
C44 C66 1.513(5)
C45 C46 1.407(5)
C45 C48 1.516(5)
C46 C47 1.503(5)
C47 H47A 0.9800
C47 H47B 0.9800
C47 H47C 0.9800
C47 H47D 0.9800
C47 H47E 0.9800
C47 H47F 0.9800
C48 H48A 0.9800
C48 H48B 0.9800
C48 H48C 0.9800
C48 H48D 0.9800
C48 H48E 0.9800
C48 H48F 0.9800
C49 H49A 0.9800
C49 H49B 0.9800
C49 H49C 0.9800
C49 H49D 0.9800
C49 H49E 0.9800
C49 H49F 0.9800
C50 H50A 0.9800
C50 H50B 0.9800
C50 H50C 0.9800
C50 H50D 0.9800
C50 H50E 0.9800
C50 H50F 0.9800
C51 H51A 0.9500
C52 C53 1.391(5)
C52 C57 1.393(5)
C53 C54 1.387(5)
C53 H53A 0.9500
C54 C55 1.419(5)
C54 C58 1.507(5)
C55 C56 1.395(5)
C55 C59 1.498(5)
C56 C57 1.394(5)
C56 H56A 0.9500
C58 H58A 0.9800
C58 H58B 0.9800
C58 H58C 0.9800
C59 H59A 0.9800
C59 H59B 0.9800
C59 H59C 0.9800
C66 H65A 0.9900
C66 H65B 0.9900
C60 Cl5 1.745(11)
C60 Cl6 1.777(8)
C60 H60A 0.9900
C60 H60B 0.9900
C62 N9 1.129(6)
C62 C63 1.447(6)
C63 H63D 0.9800
C63 H63E 0.9800
C63 H63F 0.9800
C64 N10 1.120(7)
C64 C65 1.455(8)
C65 H66D 0.9800
C65 H66E 0.9800
C65 H66F 0.9800
C61 Cl8 1.720(14)
C61 Cl7 1.824(14)
C61 H61E 0.9900
C61 H61F 0.9900
C61' Cl8' 1.566(17)
C61' Cl7' 1.588(17)
C61' H61G 0.9900
C61' H61H 0.9900
